data_4121555
loop_
_publ_author_name
'Hicks, Jamie'
'Hoyer, Chad E.'
'Moubaraki, Boujemaa'
'Manni, Giovanni Li'
'Carter, Emma'
'Murphy, Damien M.'
'Murray, Keith S.'
'Gagliardi, Laura'
'Jones, Cameron'

_publ_section_title
;
 A two-coordinate manganese(0) complex with an unsupported mn-mg bond:
 allowing access to low coordinate homo- and heterobimetallic compounds.
;
_journal_issue 14
_journal_name_full 'Journal of the American Chemical Society'
_journal_page_first 5283
_journal_page_last 5286
_journal_paper_doi 10.1021/ja5021348
_journal_volume 136
_journal_year 2014
_chemical_formula_sum 'C74 H95 Mg Mn N5 Si'
_chemical_formula_weight 1161.89
_chemical_name_systematic
; 
 ? 
;
_space_group_IT_number 2
_symmetry_cell_setting triclinic
_symmetry_space_group_name_Hall '-P 1'
_symmetry_space_group_name_H-M 'P -1'
_atom_sites_solution_hydrogens geom
_atom_sites_solution_primary direct
_atom_sites_solution_secondary difmap
_audit_creation_method SHELXL-97
_cell_angle_alpha 89.828(6)
_cell_angle_beta 116.830(8)
_cell_angle_gamma 94.088(6)
_cell_formula_units_Z 2
_cell_length_a 14.7416(11)
_cell_length_b 16.0335(11)
_cell_length_c 16.1827(14)
_cell_measurement_temperature 123(2)
_cell_volume 3402.7(5)
_computing_structure_refinement 'SHELXL-97 (Sheldrick, 1997)'
_computing_structure_solution 'SHELXS-97 (Sheldrick, 1990)'
_diffrn_ambient_temperature 123(2)
_diffrn_measured_fraction_theta_full 0.991
_diffrn_measured_fraction_theta_max 0.991
_diffrn_measurement_device_type 'Bruker Apex X8'
_diffrn_radiation_monochromator graphite
_diffrn_radiation_source 'fine-focus sealed tube'
_diffrn_radiation_type MoK\a
_diffrn_radiation_wavelength 0.71073
_diffrn_reflns_av_R_equivalents 0.0552
_diffrn_reflns_av_sigmaI/netI 0.0896
_diffrn_reflns_limit_h_max 16
_diffrn_reflns_limit_h_min -18
_diffrn_reflns_limit_k_max 19
_diffrn_reflns_limit_k_min -19
_diffrn_reflns_limit_l_max 19
_diffrn_reflns_limit_l_min -12
_diffrn_reflns_number 22814
_diffrn_reflns_theta_full 26.00
_diffrn_reflns_theta_max 26.00
_diffrn_reflns_theta_min 2.92
_exptl_absorpt_coefficient_mu 0.265
_exptl_absorpt_correction_T_max 0.966
_exptl_absorpt_correction_T_min 0.948
_exptl_absorpt_correction_type multi-scan
_exptl_absorpt_process_details 'Sortav (Blessing)'
_exptl_crystal_colour yellow
_exptl_crystal_density_diffrn 1.134
_exptl_crystal_density_method 'not measured'
_exptl_crystal_description block
_exptl_crystal_F_000 1250
_exptl_crystal_size_max 0.20
_exptl_crystal_size_mid 0.18
_exptl_crystal_size_min 0.13
_refine_diff_density_max 0.886
_refine_diff_density_min -0.446
_refine_diff_density_rms 0.076
_refine_ls_extinction_method none
_refine_ls_goodness_of_fit_ref 1.013
_refine_ls_hydrogen_treatment constr
_refine_ls_matrix_type full
_refine_ls_number_parameters 759
_refine_ls_number_reflns 13248
_refine_ls_number_restraints 0
_refine_ls_restrained_S_all 1.013
_refine_ls_R_factor_all 0.0962
_refine_ls_R_factor_gt 0.0622
_refine_ls_shift/su_max 0.001
_refine_ls_shift/su_mean 0.000
_refine_ls_structure_factor_coef Fsqd
_refine_ls_weighting_details 'calc w=1/[\s^2^(Fo^2^)+(0.0840P)^2^+0.0000P] where P=(Fo^2^+2Fc^2^)/3'
_refine_ls_weighting_scheme calc
_refine_ls_wR_factor_gt 0.1442
_refine_ls_wR_factor_ref 0.1695
_reflns_number_gt 9133
_reflns_number_total 13248
_reflns_threshold_expression >2sigma(I)
_cod_data_source_file ja5021348_si_007.cif
_cod_data_source_block compound6
_cod_depositor_comments 'Adding full bibliography for 4121549--4121556.cif.'
_cod_original_sg_symbol_H-M P-1
_cod_database_code 4121555

loop_
_symmetry_equiv_pos_as_xyz
'x, y, z'
'-x, -y, -z'

loop_
_atom_site_label
_atom_site_type_symbol
_atom_site_fract_x
_atom_site_fract_y
_atom_site_fract_z
_atom_site_U_iso_or_equiv
_atom_site_adp_type
_atom_site_occupancy
_atom_site_symmetry_multiplicity
_atom_site_calc_flag
_atom_site_refinement_flags
Mn1 Mn 0.11098(3) 0.25514(2) 0.27241(3) 0.02578(13) Uani 1 1 d .
Si1 Si 0.22650(5) 0.10631(4) 0.23945(5) 0.02216(18) Uani 1 1 d .
Mg1 Mg -0.21155(6) 0.33633(5) 0.17810(6) 0.0239(2) Uani 1 1 d .
N1 N 0.22244(15) 0.17889(13) 0.31743(15) 0.0222(5) Uani 1 1 d .
C1 C 0.30262(18) 0.19529(15) 0.40903(18) 0.0204(6) Uani 1 1 d .
N2 N -0.26072(16) 0.45345(13) 0.17671(17) 0.0276(5) Uani 1 1 d .
C2 C 0.30497(19) 0.15284(15) 0.48687(19) 0.0226(6) Uani 1 1 d .
N3 N -0.35560(16) 0.28055(13) 0.13615(17) 0.0265(5) Uani 1 1 d .
C3 C 0.38913(19) 0.16747(16) 0.57324(19) 0.0244(6) Uani 1 1 d .
H3 H 0.3913 0.1360 0.6238 0.029 Uiso 1 1 calc R
N4 N -0.10271(16) 0.31318(13) 0.13616(16) 0.0261(5) Uani 1 1 d .
C4 C 0.46929(19) 0.22540(16) 0.58878(19) 0.0248(6) Uani 1 1 d .
N5 N -0.08500(16) 0.29003(13) 0.27962(16) 0.0261(5) Uani 1 1 d .
C5 C 0.46176(19) 0.27303(16) 0.51438(19) 0.0243(6) Uani 1 1 d .
H5 H 0.5133 0.3164 0.5241 0.029 Uiso 1 1 calc R
C6 C 0.38110(19) 0.25920(15) 0.42630(19) 0.0215(6) Uani 1 1 d .
C7 C 0.5550(2) 0.24374(17) 0.68604(19) 0.0290(6) Uani 1 1 d .
H7 H 0.5571 0.1932 0.7231 0.035 Uiso 1 1 calc R
C8 C 0.5321(3) 0.3162(2) 0.7319(2) 0.0525(9) Uani 1 1 d .
H8A H 0.5298 0.3671 0.6976 0.079 Uiso 1 1 calc R
H8B H 0.5855 0.3247 0.7959 0.079 Uiso 1 1 calc R
H8C H 0.4660 0.3037 0.7319 0.079 Uiso 1 1 calc R
C9 C 0.6597(2) 0.2595(3) 0.6898(2) 0.0530(10) Uani 1 1 d .
H9A H 0.6735 0.2119 0.6604 0.079 Uiso 1 1 calc R
H9B H 0.7116 0.2663 0.7545 0.079 Uiso 1 1 calc R
H9C H 0.6615 0.3105 0.6568 0.079 Uiso 1 1 calc R
C10 C 0.21224(19) 0.09923(16) 0.4821(2) 0.0255(6) Uani 1 1 d .
H10 H 0.1520 0.1149 0.4247 0.031 Uiso 1 1 calc R
C11 C 0.2165(2) 0.00487(16) 0.47420(19) 0.0260(6) Uani 1 1 d .
C12 C 0.1260(2) -0.04661(17) 0.4405(2) 0.0297(7) Uani 1 1 d .
H12 H 0.0633 -0.0224 0.4234 0.036 Uiso 1 1 calc R
C13 C 0.1264(2) -0.13181(18) 0.4318(2) 0.0359(7) Uani 1 1 d .
H13 H 0.0641 -0.1659 0.4092 0.043 Uiso 1 1 calc R
C14 C 0.2172(3) -0.16826(18) 0.4556(2) 0.0377(8) Uani 1 1 d .
H14 H 0.2171 -0.2271 0.4491 0.045 Uiso 1 1 calc R
C15 C 0.3075(2) -0.11859(18) 0.4889(2) 0.0341(7) Uani 1 1 d .
H15 H 0.3699 -0.1432 0.5053 0.041 Uiso 1 1 calc R
C16 C 0.3072(2) -0.03228(17) 0.49840(19) 0.0276(6) Uani 1 1 d .
H16 H 0.3697 0.0016 0.5217 0.033 Uiso 1 1 calc R
C17 C 0.19283(19) 0.12377(17) 0.56435(19) 0.0262(6) Uani 1 1 d .
C18 C 0.1771(2) 0.06565(17) 0.6217(2) 0.0295(6) Uani 1 1 d .
H18 H 0.1770 0.0076 0.6100 0.035 Uiso 1 1 calc R
C19 C 0.1614(2) 0.09145(19) 0.6957(2) 0.0353(7) Uani 1 1 d .
H19 H 0.1495 0.0508 0.7333 0.042 Uiso 1 1 calc R
C20 C 0.1628(2) 0.1752(2) 0.7156(2) 0.0385(7) Uani 1 1 d .
H20 H 0.1533 0.1925 0.7671 0.046 Uiso 1 1 calc R
C21 C 0.1783(2) 0.23395(19) 0.6588(2) 0.0360(7) Uani 1 1 d .
H21 H 0.1791 0.2919 0.6712 0.043 Uiso 1 1 calc R
C22 C 0.1925(2) 0.20815(17) 0.5849(2) 0.0312(7) Uani 1 1 d .
H22 H 0.2024 0.2491 0.5465 0.037 Uiso 1 1 calc R
C23 C 0.37185(19) 0.31781(15) 0.34861(19) 0.0230(6) Uani 1 1 d .
H23 H 0.3564 0.2812 0.2932 0.028 Uiso 1 1 calc R
C24 C 0.2829(2) 0.37263(15) 0.3205(2) 0.0254(6) Uani 1 1 d .
C25 C 0.2305(2) 0.38249(16) 0.3733(2) 0.0280(6) Uani 1 1 d .
H25 H 0.2503 0.3542 0.4299 0.034 Uiso 1 1 calc R
C26 C 0.1493(2) 0.43350(17) 0.3436(2) 0.0370(8) Uani 1 1 d .
H26 H 0.1144 0.4393 0.3800 0.044 Uiso 1 1 calc R
C27 C 0.1191(2) 0.47550(19) 0.2621(3) 0.0456(9) Uani 1 1 d .
H27 H 0.0631 0.5094 0.2417 0.055 Uiso 1 1 calc R
C28 C 0.1717(3) 0.46742(19) 0.2105(3) 0.0454(8) Uani 1 1 d .
H28 H 0.1523 0.4968 0.1547 0.055 Uiso 1 1 calc R
C29 C 0.2522(2) 0.41700(17) 0.2392(2) 0.0339(7) Uani 1 1 d .
H29 H 0.2873 0.4125 0.2028 0.041 Uiso 1 1 calc R
C30 C 0.4718(2) 0.36912(16) 0.37031(19) 0.0252(6) Uani 1 1 d .
C31 C 0.4887(2) 0.45259(17) 0.3973(2) 0.0325(7) Uani 1 1 d .
H31 H 0.4352 0.4811 0.3991 0.039 Uiso 1 1 calc R
C32 C 0.5832(2) 0.49549(19) 0.4220(2) 0.0404(8) Uani 1 1 d .
H32 H 0.5941 0.5528 0.4410 0.049 Uiso 1 1 calc R
C33 C 0.6612(2) 0.4551(2) 0.4189(2) 0.0439(8) Uani 1 1 d .
H33 H 0.7258 0.4842 0.4358 0.053 Uiso 1 1 calc R
C34 C 0.6444(2) 0.3722(2) 0.3910(3) 0.0489(9) Uani 1 1 d .
H34 H 0.6978 0.3440 0.3886 0.059 Uiso 1 1 calc R
C35 C 0.5512(2) 0.32976(19) 0.3666(2) 0.0375(8) Uani 1 1 d .
H35 H 0.5406 0.2726 0.3469 0.045 Uiso 1 1 calc R
C36 C 0.1509(2) 0.15101(17) 0.12111(19) 0.0264(6) Uani 1 1 d .
H36 H 0.0887 0.1707 0.1224 0.032 Uiso 1 1 calc R
C37 C 0.1105(2) 0.08991(19) 0.0370(2) 0.0373(7) Uani 1 1 d .
H37A H 0.0688 0.1192 -0.0193 0.056 Uiso 1 1 calc R
H37B H 0.0688 0.0434 0.0452 0.056 Uiso 1 1 calc R
H37C H 0.1680 0.0682 0.0313 0.056 Uiso 1 1 calc R
C38 C 0.2035(2) 0.22861(19) 0.1015(2) 0.0398(8) Uani 1 1 d .
H38A H 0.2639 0.2131 0.0964 0.060 Uiso 1 1 calc R
H38B H 0.2240 0.2702 0.1522 0.060 Uiso 1 1 calc R
H38C H 0.1562 0.2523 0.0433 0.060 Uiso 1 1 calc R
C39 C 0.36305(19) 0.09337(17) 0.2629(2) 0.0262(6) Uani 1 1 d .
H39 H 0.3980 0.1510 0.2744 0.031 Uiso 1 1 calc R
C40 C 0.3736(2) 0.05539(19) 0.1816(2) 0.0345(7) Uani 1 1 d .
H40A H 0.4458 0.0503 0.1993 0.052 Uiso 1 1 calc R
H40B H 0.3450 0.0916 0.1284 0.052 Uiso 1 1 calc R
H40C H 0.3367 -0.0001 0.1649 0.052 Uiso 1 1 calc R
C41 C 0.4224(2) 0.04498(19) 0.3507(2) 0.0375(7) Uani 1 1 d .
H41A H 0.3880 -0.0109 0.3447 0.056 Uiso 1 1 calc R
H41B H 0.4254 0.0752 0.4045 0.056 Uiso 1 1 calc R
H41C H 0.4918 0.0397 0.3588 0.056 Uiso 1 1 calc R
C42 C 0.1612(2) 0.00135(16) 0.2439(2) 0.0277(6) Uani 1 1 d .
H42 H 0.1925 -0.0127 0.3109 0.033 Uiso 1 1 calc R
C43 C 0.1756(2) -0.07349(17) 0.1938(2) 0.0362(7) Uani 1 1 d .
H43A H 0.1392 -0.1237 0.2023 0.054 Uiso 1 1 calc R
H43B H 0.2484 -0.0820 0.2195 0.054 Uiso 1 1 calc R
H43C H 0.1485 -0.0627 0.1276 0.054 Uiso 1 1 calc R
C44 C 0.0471(2) 0.00862(19) 0.2156(2) 0.0350(7) Uani 1 1 d .
H44A H 0.0115 0.0210 0.1498 0.052 Uiso 1 1 calc R
H44B H 0.0401 0.0537 0.2526 0.052 Uiso 1 1 calc R
H44C H 0.0174 -0.0443 0.2267 0.052 Uiso 1 1 calc R
C45 C -0.3801(2) 0.55738(18) 0.1696(3) 0.0453(9) Uani 1 1 d .
H45A H -0.3293 0.5840 0.2283 0.068 Uiso 1 1 calc R
H45B H -0.4479 0.5566 0.1669 0.068 Uiso 1 1 calc R
H45C H -0.3794 0.5890 0.1179 0.068 Uiso 1 1 calc R
C46 C -0.3546(2) 0.46841(17) 0.1628(2) 0.0327(7) Uani 1 1 d .
C47 C -0.4343(2) 0.40613(17) 0.1415(2) 0.0342(7) Uani 1 1 d .
H47 H -0.4960 0.4252 0.1367 0.041 Uiso 1 1 calc R
C48 C -0.4363(2) 0.31945(17) 0.1262(2) 0.0317(7) Uani 1 1 d .
C49 C -0.5387(2) 0.27120(19) 0.0948(3) 0.0418(8) Uani 1 1 d .
H49A H -0.5662 0.2546 0.0292 0.063 Uiso 1 1 calc R
H49B H -0.5857 0.3065 0.1032 0.063 Uiso 1 1 calc R
H49C H -0.5307 0.2211 0.1316 0.063 Uiso 1 1 calc R
C50 C -0.1905(2) 0.52277(16) 0.1859(2) 0.0261(6) Uani 1 1 d .
C51 C -0.1169(2) 0.55383(16) 0.2736(2) 0.0269(6) Uani 1 1 d .
C52 C -0.0462(2) 0.61794(17) 0.2798(2) 0.0305(7) Uani 1 1 d .
H52 H 0.0024 0.6392 0.3393 0.037 Uiso 1 1 calc R
C53 C -0.0437(2) 0.65221(17) 0.2022(2) 0.0349(7) Uani 1 1 d .
C54 C -0.1162(2) 0.62035(17) 0.1161(2) 0.0370(7) Uani 1 1 d .
H54 H -0.1151 0.6426 0.0621 0.044 Uiso 1 1 calc R
C55 C -0.1903(2) 0.55704(17) 0.1060(2) 0.0318(7) Uani 1 1 d .
C56 C -0.1182(3) 0.51981(19) 0.3596(2) 0.0396(8) Uani 1 1 d .
H56A H -0.0521 0.5344 0.4130 0.059 Uiso 1 1 calc R
H56B H -0.1312 0.4588 0.3527 0.059 Uiso 1 1 calc R
H56C H -0.1721 0.5439 0.3691 0.059 Uiso 1 1 calc R
C57 C 0.0353(3) 0.7213(2) 0.2102(3) 0.0517(10) Uani 1 1 d .
H57A H 0.0978 0.6968 0.2183 0.078 Uiso 1 1 calc R
H57B H 0.0505 0.7581 0.2637 0.078 Uiso 1 1 calc R
H57C H 0.0091 0.7536 0.1537 0.078 Uiso 1 1 calc R
C58 C -0.2700(3) 0.5263(2) 0.0115(2) 0.0461(8) Uani 1 1 d .
H58A H -0.2749 0.4650 0.0083 0.069 Uiso 1 1 calc R
H58B H -0.2512 0.5483 -0.0356 0.069 Uiso 1 1 calc R
H58C H -0.3361 0.5456 0.0004 0.069 Uiso 1 1 calc R
C59 C -0.36492(18) 0.19245(16) 0.1161(2) 0.0253(6) Uani 1 1 d .
C60 C -0.3762(2) 0.16453(17) 0.0299(2) 0.0294(7) Uani 1 1 d .
C61 C -0.3743(2) 0.08002(18) 0.0145(2) 0.0337(7) Uani 1 1 d .
H61 H -0.3803 0.0615 -0.0436 0.040 Uiso 1 1 calc R
C62 C -0.3638(2) 0.02139(17) 0.0808(2) 0.0310(7) Uani 1 1 d .
C63 C -0.35570(19) 0.04994(17) 0.1648(2) 0.0288(6) Uani 1 1 d .
H63 H -0.3501 0.0105 0.2105 0.035 Uiso 1 1 calc R
C64 C -0.35558(19) 0.13457(17) 0.1844(2) 0.0259(6) Uani 1 1 d .
C65 C -0.3925(3) 0.22588(19) -0.0452(2) 0.0414(8) Uani 1 1 d .
H65A H -0.3903 0.1975 -0.0977 0.062 Uiso 1 1 calc R
H65B H -0.3387 0.2717 -0.0211 0.062 Uiso 1 1 calc R
H65C H -0.4591 0.2484 -0.0656 0.062 Uiso 1 1 calc R
C66 C -0.3608(2) -0.07064(18) 0.0618(2) 0.0418(8) Uani 1 1 d .
H66A H -0.4170 -0.0879 0.0012 0.063 Uiso 1 1 calc R
H66B H -0.3679 -0.1036 0.1100 0.063 Uiso 1 1 calc R
H66C H -0.2958 -0.0800 0.0620 0.063 Uiso 1 1 calc R
C67 C -0.3471(2) 0.16239(18) 0.2759(2) 0.0323(7) Uani 1 1 d .
H67A H -0.4147 0.1735 0.2688 0.048 Uiso 1 1 calc R
H67B H -0.3014 0.2135 0.2982 0.048 Uiso 1 1 calc R
H67C H -0.3197 0.1183 0.3207 0.048 Uiso 1 1 calc R
C68 C -0.04268(19) 0.28659(15) 0.2214(2) 0.0242(6) Uani 1 1 d .
C69 C -0.0664(2) 0.30818(17) 0.0665(2) 0.0307(7) Uani 1 1 d .
H69 H 0.0095 0.3071 0.0997 0.037 Uiso 1 1 calc R
C70 C -0.0907(3) 0.3846(2) 0.0067(3) 0.0486(9) Uani 1 1 d .
H70A H -0.1646 0.3842 -0.0314 0.073 Uiso 1 1 calc R
H70B H -0.0572 0.3834 -0.0336 0.073 Uiso 1 1 calc R
H70C H -0.0660 0.4354 0.0465 0.073 Uiso 1 1 calc R
C71 C -0.1094(2) 0.2278(2) 0.0073(2) 0.0440(8) Uani 1 1 d .
H71A H -0.0942 0.1796 0.0475 0.066 Uiso 1 1 calc R
H71B H -0.0783 0.2233 -0.0346 0.066 Uiso 1 1 calc R
H71C H -0.1835 0.2288 -0.0291 0.066 Uiso 1 1 calc R
C72 C -0.0315(2) 0.25332(17) 0.3698(2) 0.0280(6) Uani 1 1 d .
H72 H 0.0431 0.2593 0.3876 0.034 Uiso 1 1 calc R
C73 C -0.0481(2) 0.30024(19) 0.4423(2) 0.0358(7) Uani 1 1 d .
H73A H -0.0196 0.3583 0.4481 0.054 Uiso 1 1 calc R
H73B H -0.0140 0.2734 0.5020 0.054 Uiso 1 1 calc R
H73C H -0.1213 0.2994 0.4237 0.054 Uiso 1 1 calc R
C74 C -0.0632(2) 0.16024(17) 0.3665(2) 0.0339(7) Uani 1 1 d .
H74A H -0.1365 0.1525 0.3480 0.051 Uiso 1 1 calc R
H74B H -0.0252 0.1374 0.4279 0.051 Uiso 1 1 calc R
H74C H -0.0483 0.1310 0.3215 0.051 Uiso 1 1 calc R

loop_
_atom_site_aniso_label
_atom_site_aniso_U_11
_atom_site_aniso_U_22
_atom_site_aniso_U_33
_atom_site_aniso_U_23
_atom_site_aniso_U_13
_atom_site_aniso_U_12
Mn1 0.0243(2) 0.0326(2) 0.0211(3) 0.00692(18) 0.01039(19) 0.00617(18)
Si1 0.0234(4) 0.0276(4) 0.0159(4) 0.0042(3) 0.0093(3) 0.0019(3)
Mg1 0.0233(4) 0.0271(5) 0.0217(5) 0.0049(4) 0.0101(4) 0.0036(4)
N1 0.0225(11) 0.0285(11) 0.0140(12) 0.0070(9) 0.0070(9) 0.0017(9)
C1 0.0227(13) 0.0235(12) 0.0166(15) 0.0041(11) 0.0096(11) 0.0076(11)
N2 0.0267(12) 0.0272(11) 0.0276(14) 0.0044(10) 0.0113(10) 0.0016(10)
C2 0.0241(13) 0.0235(13) 0.0218(16) 0.0062(11) 0.0115(12) 0.0044(11)
N3 0.0261(11) 0.0283(12) 0.0260(14) 0.0039(10) 0.0126(10) 0.0032(10)
C3 0.0274(14) 0.0293(14) 0.0180(15) 0.0082(11) 0.0111(12) 0.0064(12)
N4 0.0282(12) 0.0317(12) 0.0194(13) 0.0079(10) 0.0109(10) 0.0071(10)
C4 0.0243(13) 0.0308(14) 0.0187(16) 0.0048(12) 0.0087(12) 0.0061(11)
N5 0.0283(12) 0.0329(12) 0.0190(13) 0.0062(10) 0.0118(10) 0.0059(10)
C5 0.0252(13) 0.0276(13) 0.0214(16) 0.0042(12) 0.0116(12) 0.0025(11)
C6 0.0262(13) 0.0253(13) 0.0164(15) 0.0047(11) 0.0119(12) 0.0060(11)
C7 0.0320(15) 0.0348(15) 0.0155(15) 0.0088(12) 0.0064(12) 0.0045(12)
C8 0.065(2) 0.059(2) 0.024(2) -0.0001(16) 0.0095(17) 0.0176(18)
C9 0.0312(16) 0.091(3) 0.026(2) 0.0086(18) 0.0048(15) -0.0041(17)
C10 0.0244(13) 0.0330(14) 0.0190(15) 0.0083(12) 0.0096(12) 0.0023(11)
C11 0.0340(15) 0.0327(14) 0.0131(15) 0.0056(12) 0.0125(12) 0.0012(12)
C12 0.0329(15) 0.0398(16) 0.0220(16) 0.0034(13) 0.0178(13) -0.0011(13)
C13 0.0467(18) 0.0394(17) 0.0249(18) -0.0008(14) 0.0209(15) -0.0103(15)
C14 0.061(2) 0.0295(15) 0.0250(18) 0.0012(13) 0.0217(16) -0.0012(15)
C15 0.0445(17) 0.0365(16) 0.0219(17) 0.0067(13) 0.0150(14) 0.0076(14)
C16 0.0303(14) 0.0346(15) 0.0159(15) 0.0068(12) 0.0090(12) 0.0008(12)
C17 0.0217(13) 0.0382(15) 0.0177(15) 0.0064(12) 0.0077(11) 0.0050(12)
C18 0.0318(15) 0.0336(15) 0.0262(17) 0.0037(13) 0.0158(13) 0.0027(12)
C19 0.0383(16) 0.0463(18) 0.0304(18) 0.0115(14) 0.0232(14) 0.0062(14)
C20 0.0382(16) 0.056(2) 0.0258(18) 0.0007(15) 0.0177(14) 0.0113(15)
C21 0.0375(16) 0.0378(16) 0.0321(19) 0.0006(14) 0.0143(14) 0.0092(13)
C22 0.0316(15) 0.0367(16) 0.0247(17) 0.0064(13) 0.0120(13) 0.0049(13)
C23 0.0285(14) 0.0254(13) 0.0178(15) 0.0041(11) 0.0127(12) 0.0021(11)
C24 0.0290(14) 0.0217(13) 0.0231(16) 0.0029(11) 0.0103(12) -0.0024(11)
C25 0.0316(14) 0.0271(14) 0.0261(17) 0.0012(12) 0.0142(13) -0.0010(12)
C26 0.0348(16) 0.0328(16) 0.048(2) -0.0021(15) 0.0228(15) 0.0036(13)
C27 0.0401(17) 0.0376(17) 0.054(2) 0.0089(16) 0.0149(17) 0.0157(14)
C28 0.054(2) 0.0405(17) 0.040(2) 0.0185(15) 0.0182(17) 0.0145(15)
C29 0.0394(16) 0.0348(15) 0.0288(18) 0.0093(13) 0.0160(14) 0.0070(13)
C30 0.0307(14) 0.0323(14) 0.0138(15) 0.0060(12) 0.0112(12) 0.0012(12)
C31 0.0324(15) 0.0311(15) 0.0353(19) 0.0040(13) 0.0166(14) 0.0016(13)
C32 0.0449(18) 0.0318(16) 0.042(2) 0.0016(14) 0.0183(16) -0.0066(14)
C33 0.0372(17) 0.059(2) 0.038(2) -0.0005(17) 0.0220(16) -0.0162(16)
C34 0.0392(18) 0.063(2) 0.056(3) -0.0144(19) 0.0324(18) -0.0042(17)
C35 0.0412(17) 0.0375(16) 0.039(2) -0.0065(14) 0.0231(15) -0.0020(14)
C36 0.0256(13) 0.0348(15) 0.0203(16) 0.0046(12) 0.0116(12) 0.0025(12)
C37 0.0414(17) 0.0476(18) 0.0190(17) 0.0044(14) 0.0111(14) -0.0024(14)
C38 0.0486(18) 0.0415(17) 0.0222(18) 0.0127(14) 0.0099(15) 0.0024(14)
C39 0.0250(13) 0.0294(14) 0.0248(16) -0.0005(12) 0.0117(12) 0.0020(11)
C40 0.0347(15) 0.0439(17) 0.0310(19) 0.0001(14) 0.0204(14) 0.0021(13)
C41 0.0330(15) 0.0479(18) 0.0312(19) 0.0061(14) 0.0127(14) 0.0135(14)
C42 0.0348(15) 0.0299(14) 0.0196(16) 0.0046(12) 0.0142(13) -0.0029(12)
C43 0.0467(17) 0.0318(15) 0.0339(19) -0.0013(14) 0.0229(15) -0.0070(14)
C44 0.0331(15) 0.0443(17) 0.0281(18) -0.0009(14) 0.0158(14) -0.0074(13)
C45 0.0375(17) 0.0328(16) 0.069(3) 0.0031(16) 0.0261(17) 0.0072(14)
C46 0.0321(15) 0.0310(15) 0.0350(19) 0.0054(13) 0.0147(14) 0.0067(13)
C47 0.0226(14) 0.0356(16) 0.044(2) -0.0004(14) 0.0143(14) 0.0058(12)
C48 0.0265(14) 0.0352(15) 0.0305(18) 0.0032(13) 0.0104(13) 0.0016(13)
C49 0.0285(15) 0.0384(17) 0.056(2) 0.0025(16) 0.0164(15) 0.0036(13)
C50 0.0288(14) 0.0236(13) 0.0293(17) 0.0038(12) 0.0157(13) 0.0049(11)
C51 0.0317(14) 0.0264(14) 0.0291(17) 0.0020(12) 0.0196(13) 0.0018(12)
C52 0.0352(15) 0.0308(15) 0.0292(18) -0.0026(13) 0.0181(13) 0.0010(13)
C53 0.0436(17) 0.0287(15) 0.043(2) 0.0013(14) 0.0296(16) -0.0010(13)
C54 0.0529(19) 0.0298(15) 0.037(2) 0.0131(14) 0.0279(16) 0.0046(14)
C55 0.0399(16) 0.0298(15) 0.0255(18) 0.0090(13) 0.0137(14) 0.0098(13)
C56 0.0532(19) 0.0386(17) 0.0299(19) 0.0048(14) 0.0227(16) -0.0051(15)
C57 0.065(2) 0.0430(19) 0.064(3) -0.0068(18) 0.047(2) -0.0173(17)
C58 0.057(2) 0.0446(18) 0.031(2) 0.0116(15) 0.0148(17) 0.0095(16)
C59 0.0194(13) 0.0312(14) 0.0260(17) 0.0016(12) 0.0112(12) 0.0005(11)
C60 0.0290(14) 0.0342(15) 0.0236(17) 0.0011(13) 0.0110(13) -0.0007(12)
C61 0.0367(16) 0.0446(17) 0.0214(17) -0.0021(14) 0.0147(13) 0.0012(14)
C62 0.0293(14) 0.0325(15) 0.0308(18) -0.0021(13) 0.0135(13) 0.0014(12)
C63 0.0251(14) 0.0334(15) 0.0283(18) 0.0044(13) 0.0125(13) 0.0025(12)
C64 0.0225(13) 0.0334(15) 0.0218(16) 0.0031(12) 0.0103(12) 0.0010(11)
C65 0.0531(19) 0.0436(18) 0.0272(19) 0.0087(14) 0.0183(15) 0.0011(15)
C66 0.0464(18) 0.0379(17) 0.041(2) -0.0061(15) 0.0195(16) 0.0028(14)
C67 0.0373(16) 0.0367(16) 0.0270(18) 0.0006(13) 0.0182(14) 0.0032(13)
C68 0.0221(13) 0.0249(13) 0.0242(16) 0.0011(12) 0.0095(12) -0.0008(11)
C69 0.0305(14) 0.0431(16) 0.0227(17) 0.0129(13) 0.0146(13) 0.0110(13)
C70 0.058(2) 0.066(2) 0.039(2) 0.0298(18) 0.0344(18) 0.0260(17)
C71 0.0454(18) 0.063(2) 0.0269(19) -0.0019(16) 0.0183(15) 0.0092(16)
C72 0.0246(13) 0.0384(15) 0.0200(16) 0.0086(12) 0.0086(12) 0.0060(12)
C73 0.0426(17) 0.0436(17) 0.0224(17) 0.0068(14) 0.0149(14) 0.0097(14)
C74 0.0356(16) 0.0379(16) 0.0312(19) 0.0114(14) 0.0171(14) 0.0087(13)

loop_
_atom_type_symbol
_atom_type_description
_atom_type_scat_dispersion_real
_atom_type_scat_dispersion_imag
_atom_type_scat_source
C C 0.0033 0.0016 'International Tables Vol C Tables 4.2.6.8 and 6.1.1.4'
H H 0.0000 0.0000 'International Tables Vol C Tables 4.2.6.8 and 6.1.1.4'
N N 0.0061 0.0033 'International Tables Vol C Tables 4.2.6.8 and 6.1.1.4'
Mg Mg 0.0486 0.0363 'International Tables Vol C Tables 4.2.6.8 and 6.1.1.4'
Si Si 0.0817 0.0704 'International Tables Vol C Tables 4.2.6.8 and 6.1.1.4'
Mn Mn 0.3368 0.7283 'International Tables Vol C Tables 4.2.6.8 and 6.1.1.4'

loop_
_geom_angle_atom_site_label_1
_geom_angle_atom_site_label_2
_geom_angle_atom_site_label_3
_geom_angle
N1 Mn1 C68 155.30(9)
N1 Si1 C42 111.16(12)
N1 Si1 C36 104.74(11)
C42 Si1 C36 108.52(12)
N1 Si1 C39 111.01(11)
C42 Si1 C39 110.09(12)
C36 Si1 C39 111.20(13)
N5 Mg1 N3 122.80(10)
N5 Mg1 N2 126.70(10)
N3 Mg1 N2 91.83(9)
N5 Mg1 N4 66.56(9)
N3 Mg1 N4 130.19(10)
N2 Mg1 N4 122.69(10)
C1 N1 Si1 123.72(17)
C1 N1 Mn1 116.89(16)
Si1 N1 Mn1 118.76(12)
C6 C1 C2 117.0(2)
C6 C1 N1 120.4(2)
C2 C1 N1 122.5(2)
C46 N2 C50 118.5(2)
C46 N2 Mg1 124.72(18)
C50 N2 Mg1 116.65(17)
C3 C2 C1 119.5(2)
C3 C2 C10 118.0(2)
C1 C2 C10 122.0(2)
C48 N3 C59 120.4(2)
C48 N3 Mg1 125.41(18)
C59 N3 Mg1 114.19(16)
C4 C3 C2 123.2(3)
C68 N4 C69 117.6(2)
C68 N4 Mg1 89.70(17)
C69 N4 Mg1 152.59(19)
C3 C4 C5 117.0(2)
C3 C4 C7 120.8(2)
C5 C4 C7 121.6(2)
C68 N5 C72 117.1(2)
C68 N5 Mg1 90.62(17)
C72 N5 Mg1 151.42(19)
C6 C5 C4 122.0(2)
C5 C6 C1 120.8(2)
C5 C6 C23 119.9(2)
C1 C6 C23 119.2(2)
C8 C7 C9 110.6(3)
C8 C7 C4 110.5(2)
C9 C7 C4 113.8(2)
C11 C10 C2 115.4(2)
C11 C10 C17 111.9(2)
C2 C10 C17 109.3(2)
C16 C11 C12 118.2(3)
C16 C11 C10 122.7(2)
C12 C11 C10 119.1(2)
C13 C12 C11 121.0(3)
C12 C13 C14 120.4(3)
C15 C14 C13 119.6(3)
C14 C15 C16 119.9(3)
C11 C16 C15 120.8(3)
C18 C17 C22 117.2(3)
C18 C17 C10 123.3(2)
C22 C17 C10 119.4(2)
C19 C18 C17 120.8(3)
C20 C19 C18 121.0(3)
C19 C20 C21 118.8(3)
C22 C21 C20 120.1(3)
C21 C22 C17 122.1(3)
C24 C23 C30 112.1(2)
C24 C23 C6 112.6(2)
C30 C23 C6 112.5(2)
C29 C24 C25 117.4(3)
C29 C24 C23 119.3(3)
C25 C24 C23 123.4(2)
C26 C25 C24 120.6(3)
C27 C26 C25 121.0(3)
C26 C27 C28 118.8(3)
C27 C28 C29 120.7(3)
C28 C29 C24 121.5(3)
C31 C30 C35 118.2(2)
C31 C30 C23 122.7(2)
C35 C30 C23 119.1(2)
C30 C31 C32 120.6(3)
C33 C32 C31 120.3(3)
C34 C33 C32 119.3(3)
C33 C34 C35 120.5(3)
C34 C35 C30 121.1(3)
C38 C36 C37 108.8(2)
C38 C36 Si1 114.44(19)
C37 C36 Si1 117.0(2)
C40 C39 C41 109.8(2)
C40 C39 Si1 114.42(19)
C41 C39 Si1 113.1(2)
C43 C42 C44 110.9(2)
C43 C42 Si1 117.6(2)
C44 C42 Si1 111.11(19)
N2 C46 C47 124.1(3)
N2 C46 C45 119.9(2)
C47 C46 C45 116.0(3)
C46 C47 C48 129.6(3)
N3 C48 C47 123.9(2)
N3 C48 C49 120.4(2)
C47 C48 C49 115.7(3)
C51 C50 C55 119.3(2)
C51 C50 N2 121.1(3)
C55 C50 N2 119.4(2)
C52 C51 C50 119.5(3)
C52 C51 C56 120.4(3)
C50 C51 C56 120.0(2)
C51 C52 C53 122.2(3)
C52 C53 C54 117.6(3)
C52 C53 C57 121.6(3)
C54 C53 C57 120.8(3)
C53 C54 C55 122.5(3)
C54 C55 C50 118.8(3)
C54 C55 C58 121.0(3)
C50 C55 C58 120.2(3)
C60 C59 C64 120.0(3)
C60 C59 N3 119.3(3)
C64 C59 N3 120.5(3)
C61 C60 C59 119.0(3)
C61 C60 C65 120.9(3)
C59 C60 C65 120.0(3)
C60 C61 C62 122.4(3)
C61 C62 C63 117.7(3)
C61 C62 C66 121.0(3)
C63 C62 C66 121.3(3)
C62 C63 C64 122.1(3)
C63 C64 C59 118.6(3)
C63 C64 C67 120.2(3)
C59 C64 C67 121.1(2)
N5 C68 N4 113.1(2)
N5 C68 Mn1 119.8(2)
N4 C68 Mn1 126.7(2)
N4 C69 C70 111.2(2)
N4 C69 C71 111.2(2)
C70 C69 C71 111.1(3)
N5 C72 C73 110.4(2)
N5 C72 C74 111.6(2)
C73 C72 C74 111.2(2)

loop_
_geom_bond_atom_site_label_1
_geom_bond_atom_site_label_2
_geom_bond_distance
Mn1 N1 1.981(2)
Mn1 C68 2.131(3)
Si1 N1 1.743(2)
Si1 C42 1.896(3)
Si1 C36 1.898(3)
Si1 C39 1.900(3)
Mg1 N5 2.038(2)
Mg1 N3 2.050(2)
Mg1 N2 2.057(2)
Mg1 N4 2.060(2)
N1 C1 1.428(3)
C1 C6 1.417(4)
C1 C2 1.418(4)
N2 C46 1.338(4)
N2 C50 1.423(3)
C2 C3 1.394(4)
C2 C10 1.533(3)
N3 C48 1.328(4)
N3 C59 1.433(3)
C3 C4 1.378(4)
N4 C68 1.348(3)
N4 C69 1.454(4)
C4 C5 1.390(4)
C4 C7 1.521(4)
N5 C68 1.348(3)
N5 C72 1.456(4)
C5 C6 1.389(4)
C6 C23 1.529(4)
C7 C8 1.518(4)
C7 C9 1.521(4)
C10 C11 1.527(4)
C10 C17 1.540(4)
C11 C16 1.391(4)
C11 C12 1.395(4)
C12 C13 1.374(4)
C13 C14 1.387(5)
C14 C15 1.379(4)
C15 C16 1.394(4)
C17 C18 1.394(4)
C17 C22 1.395(4)
C18 C19 1.388(4)
C19 C20 1.378(4)
C20 C21 1.393(5)
C21 C22 1.374(4)
C23 C24 1.523(4)
C23 C30 1.528(4)
C24 C29 1.394(4)
C24 C25 1.404(4)
C25 C26 1.396(4)
C26 C27 1.378(5)
C27 C28 1.383(5)
C28 C29 1.383(4)
C30 C31 1.379(4)
C30 C35 1.392(4)
C31 C32 1.392(4)
C32 C33 1.379(5)
C33 C34 1.373(5)
C34 C35 1.374(4)
C36 C38 1.527(4)
C36 C37 1.537(4)
C39 C40 1.526(4)
C39 C41 1.534(4)
C42 C43 1.529(4)
C42 C44 1.544(4)
C45 C46 1.517(4)
C46 C47 1.401(4)
C47 C48 1.408(4)
C48 C49 1.509(4)
C50 C51 1.406(4)
C50 C55 1.406(4)
C51 C52 1.381(4)
C51 C56 1.500(4)
C52 C53 1.383(4)
C53 C54 1.387(4)
C53 C57 1.511(4)
C54 C55 1.390(4)
C55 C58 1.504(4)
C59 C60 1.399(4)
C59 C64 1.406(4)
C60 C61 1.383(4)
C60 C65 1.505(4)
C61 C62 1.387(4)
C62 C63 1.387(4)
C62 C66 1.516(4)
C63 C64 1.394(4)
C64 C67 1.496(4)
C69 C70 1.520(4)
C69 C71 1.524(4)
C72 C73 1.514(4)
C72 C74 1.525(4)
